data_2235104
loop_
_publ_author_name
'Al-Said, Mansour S.'
'Ghorab, Mostafa M.'
'Ghabbour, Hazem A.'
'Arshad, Suhana'
'Fun, Hoong-Kun'

_publ_section_title
;
 1-(3-Ethylphenyl)-4,6-dimethyl-2-oxo-1,2-dihydropyridine-3-carbonitrile
;
_journal_coeditor_code IS5134
_journal_issue 6
_journal_name_full 'Acta Crystallographica Section E'
_journal_page_first o1679
_journal_paper_doi 10.1107/S1600536812019927
_journal_volume 68
_journal_year 2012
_chemical_formula_iupac 'C16 H16 N2 O'
_chemical_formula_moiety 'C16 H16 N2 O'
_chemical_formula_sum 'C16 H16 N2 O'
_chemical_formula_weight 252.31
_chemical_name_systematic
;
1-(3-Ethylphenyl)-4,6-dimethyl-2-oxo-1,2-dihydropyridine-3-carbonitrile
;
_space_group_IT_number 14
_symmetry_cell_setting monoclinic
_symmetry_space_group_name_Hall '-P 2ybc'
_symmetry_space_group_name_H-M 'P 1 21/c 1'
_atom_sites_solution_hydrogens geom
_atom_sites_solution_primary direct
_atom_sites_solution_secondary difmap
_audit_creation_method SHELXL-97
_cell_angle_alpha 90.00
_cell_angle_beta 93.203(3)
_cell_angle_gamma 90.00
_cell_formula_units_Z 4
_cell_length_a 8.3834(3)
_cell_length_b 7.1852(2)
_cell_length_c 23.5264(8)
_cell_measurement_reflns_used 1728
_cell_measurement_temperature 296(2)
_cell_measurement_theta_max 62.64
_cell_measurement_theta_min 3.76
_cell_volume 1414.93(8)
_computing_cell_refinement 'SAINT (Bruker, 2009)'
_computing_data_collection 'APEX2 (Bruker, 2009)'
_computing_data_reduction 'SAINT (Bruker, 2009)'
_computing_molecular_graphics 'SHELXTL (Sheldrick, 2008)'
_computing_publication_material 'SHELXTL (Sheldrick, 2008) and PLATON (Spek, 2009)'
_computing_structure_refinement 'SHELXTL (Sheldrick, 2008)'
_computing_structure_solution 'SHELXTL (Sheldrick, 2008)'
_diffrn_ambient_temperature 296(2)
_diffrn_measured_fraction_theta_full 0.983
_diffrn_measured_fraction_theta_max 0.983
_diffrn_measurement_device_type 'Bruker APEXII CCD'
_diffrn_measurement_method '\f and \w scans'
_diffrn_radiation_monochromator graphite
_diffrn_radiation_source 'fine-focus sealed tube'
_diffrn_radiation_type CuK\a
_diffrn_radiation_wavelength 1.54178
_diffrn_reflns_av_R_equivalents 0.0323
_diffrn_reflns_av_sigmaI/netI 0.0250
_diffrn_reflns_limit_h_max 10
_diffrn_reflns_limit_h_min -10
_diffrn_reflns_limit_k_max 8
_diffrn_reflns_limit_k_min -6
_diffrn_reflns_limit_l_max 28
_diffrn_reflns_limit_l_min -28
_diffrn_reflns_number 9742
_diffrn_reflns_theta_full 69.76
_diffrn_reflns_theta_max 69.76
_diffrn_reflns_theta_min 3.76
_exptl_absorpt_coefficient_mu 0.593
_exptl_absorpt_correction_T_max 0.9596
_exptl_absorpt_correction_T_min 0.6090
_exptl_absorpt_correction_type multi-scan
_exptl_absorpt_process_details '(<i>SADABS</i>; Bruker, 2009)'
_exptl_crystal_colour colorless
_exptl_crystal_density_diffrn 1.184
_exptl_crystal_density_method 'not measured'
_exptl_crystal_description plate
_exptl_crystal_F_000 536
_exptl_crystal_size_max 0.93
_exptl_crystal_size_mid 0.46
_exptl_crystal_size_min 0.07
_refine_diff_density_max 0.301
_refine_diff_density_min -0.176
_refine_ls_extinction_coef 0.0026(7)
_refine_ls_extinction_expression Fc^*^=kFc[1+0.001xFc^2^\l^3^/sin(2\q)]^-1/4^
_refine_ls_extinction_method SHELXL
_refine_ls_goodness_of_fit_ref 1.093
_refine_ls_hydrogen_treatment constr
_refine_ls_matrix_type full
_refine_ls_number_parameters 170
_refine_ls_number_reflns 2638
_refine_ls_number_restraints 0
_refine_ls_restrained_S_all 1.093
_refine_ls_R_factor_all 0.0594
_refine_ls_R_factor_gt 0.0474
_refine_ls_shift/su_max 0.000
_refine_ls_shift/su_mean 0.000
_refine_ls_structure_factor_coef Fsqd
_refine_ls_weighting_details 'calc w=1/[\s^2^(Fo^2^)+(0.0972P)^2^+0.0312P] where P=(Fo^2^+2Fc^2^)/3'
_refine_ls_weighting_scheme calc
_refine_ls_wR_factor_gt 0.1515
_refine_ls_wR_factor_ref 0.1614
_reflns_number_gt 1938
_reflns_number_total 2638
_reflns_threshold_expression I>2\s(I)
_cod_data_source_file is5134.cif
_cod_data_source_block I
_cod_original_sg_symbol_H-M 'P 21/c'
_cod_database_code 2235104
_cod_database_fobs_code 2235104

loop_
_symmetry_equiv_pos_as_xyz
'x, y, z'
'-x, y+1/2, -z+1/2'
'-x, -y, -z'
'x, -y-1/2, z-1/2'

loop_
_atom_site_type_symbol
_atom_site_label
_atom_site_fract_x
_atom_site_fract_y
_atom_site_fract_z
_atom_site_U_iso_or_equiv
_atom_site_adp_type
_atom_site_calc_flag
_atom_site_refinement_flags
_atom_site_occupancy
_atom_site_symmetry_multiplicity
O O1 0.51182(17) -0.19353(15) 0.40553(6) 0.0771(4) Uani d . 1 1
N N1 0.43401(15) 0.09675(17) 0.37682(6) 0.0565(4) Uani d . 1 1
N N2 0.8174(2) -0.1541(2) 0.51433(8) 0.0818(5) Uani d . 1 1
C C1 0.52879(18) -0.0253(2) 0.41097(7) 0.0567(4) Uani d . 1 1
C C2 0.64093(18) 0.0642(2) 0.45059(7) 0.0596(3) Uani d . 1 1
C C3 0.65232(18) 0.2536(2) 0.45604(7) 0.0574(4) Uani d . 1 1
C C4 0.54774(19) 0.3644(2) 0.42144(8) 0.0614(4) Uani d . 1 1
H H4A 0.5523 0.4932 0.4250 0.074 Uiso calc R 1 1
C C5 0.44005(19) 0.2869(2) 0.38292(7) 0.0580(4) Uani d . 1 1
C C6 0.32547(19) 0.0076(2) 0.33530(7) 0.0599(4) Uani d . 1 1
C C7 0.1715(2) -0.0320(2) 0.34863(8) 0.0687(5) Uani d . 1 1
H H7A 0.1361 0.0037 0.3838 0.082 Uiso calc R 1 1
C C8 0.0682(2) -0.1252(3) 0.30994(9) 0.0756(5) Uani d . 1 1
C C9 0.1242(3) -0.1759(3) 0.25855(9) 0.0826(6) Uani d . 1 1
H H9A 0.0571 -0.2395 0.2324 0.099 Uiso calc R 1 1
C C11 0.3787(2) -0.0421(3) 0.28313(8) 0.0763(5) Uani d . 1 1
H H11A 0.4822 -0.0133 0.2739 0.092 Uiso calc R 1 1
C C12 -0.0998(3) -0.1725(4) 0.32586(12) 0.1040(8) Uani d . 1 1
H H12A -0.1475 -0.0635 0.3423 0.125 Uiso calc R 1 1
H H12B -0.1637 -0.2053 0.2917 0.125 Uiso calc R 1 1
C C13 -0.1029(3) -0.3299(4) 0.36728(13) 0.1134(9) Uani d . 1 1
H H13A -0.2115 -0.3566 0.3754 0.170 Uiso calc R 1 1
H H13B -0.0437 -0.2960 0.4018 0.170 Uiso calc R 1 1
H H13C -0.0556 -0.4381 0.3512 0.170 Uiso calc R 1 1
C C14 0.73956(19) -0.0576(2) 0.48568(7) 0.0596(3) Uani d . 1 1
C C15 0.7695(2) 0.3428(2) 0.49802(9) 0.0739(5) Uani d . 1 1
H H15A 0.8759 0.3053 0.4901 0.111 Uiso calc R 1 1
H H15B 0.7470 0.3047 0.5358 0.111 Uiso calc R 1 1
H H15C 0.7607 0.4757 0.4950 0.111 Uiso calc R 1 1
C C16 0.3267(2) 0.4026(3) 0.34699(9) 0.0788(6) Uani d . 1 1
H H16A 0.3524 0.5319 0.3524 0.118 Uiso calc R 1 1
H H16B 0.2196 0.3803 0.3578 0.118 Uiso calc R 1 1
H H16C 0.3350 0.3703 0.3077 0.118 Uiso calc R 1 1
C C10 0.2776(3) -0.1347(3) 0.24493(9) 0.0876(6) Uani d . 1 1
H H10A 0.3129 -0.1697 0.2097 0.105 Uiso calc R 1 1

loop_
_atom_site_aniso_label
_atom_site_aniso_U_11
_atom_site_aniso_U_22
_atom_site_aniso_U_33
_atom_site_aniso_U_12
_atom_site_aniso_U_13
_atom_site_aniso_U_23
O1 0.0885(9) 0.0349(6) 0.1054(10) -0.0021(5) -0.0179(7) -0.0017(5)
N1 0.0590(7) 0.0398(7) 0.0703(8) -0.0013(5) 0.0004(6) 0.0012(5)
N2 0.0869(11) 0.0633(10) 0.0934(12) 0.0139(8) -0.0113(9) 0.0020(7)
C1 0.0609(8) 0.0358(8) 0.0735(10) 0.0006(6) 0.0040(7) 0.0010(6)
C2 0.0608(6) 0.0431(6) 0.0747(7) 0.0014(5) 0.0019(5) -0.0009(5)
C3 0.0564(8) 0.0408(8) 0.0754(10) -0.0031(6) 0.0078(7) -0.0021(6)
C4 0.0657(9) 0.0343(7) 0.0842(11) -0.0015(6) 0.0040(8) -0.0001(7)
C5 0.0611(9) 0.0393(8) 0.0740(10) 0.0006(6) 0.0066(7) 0.0047(6)
C6 0.0643(9) 0.0441(8) 0.0708(10) 0.0003(7) -0.0015(7) 0.0005(6)
C7 0.0668(9) 0.0638(11) 0.0751(11) -0.0024(8) 0.0006(8) -0.0010(8)
C8 0.0698(10) 0.0683(11) 0.0872(13) -0.0069(9) -0.0094(9) 0.0029(9)
C9 0.0881(14) 0.0756(13) 0.0816(13) -0.0042(9) -0.0162(11) -0.0080(9)
C11 0.0761(11) 0.0758(13) 0.0772(12) -0.0043(9) 0.0074(9) -0.0066(9)
C12 0.0726(13) 0.117(2) 0.120(2) -0.0191(12) -0.0096(12) -0.0005(15)
C13 0.0886(15) 0.143(3) 0.1091(19) -0.0278(15) 0.0121(14) -0.0044(16)
C14 0.0608(6) 0.0431(6) 0.0747(7) 0.0014(5) 0.0019(5) -0.0009(5)
C15 0.0712(11) 0.0527(10) 0.0963(14) -0.0067(8) -0.0075(9) -0.0088(8)
C16 0.0884(12) 0.0489(10) 0.0970(13) 0.0083(8) -0.0137(10) 0.0082(8)
C10 0.1033(16) 0.0863(14) 0.0730(12) 0.0018(12) 0.0032(11) -0.0142(10)

loop_
_atom_type_symbol
_atom_type_description
_atom_type_scat_dispersion_real
_atom_type_scat_dispersion_imag
_atom_type_scat_source
C C 0.0181 0.0091 'International Tables Vol C Tables 4.2.6.8 and 6.1.1.4'
H H 0.0000 0.0000 'International Tables Vol C Tables 4.2.6.8 and 6.1.1.4'
N N 0.0311 0.0180 'International Tables Vol C Tables 4.2.6.8 and 6.1.1.4'
O O 0.0492 0.0322 'International Tables Vol C Tables 4.2.6.8 and 6.1.1.4'

loop_
_geom_angle_atom_site_label_1
_geom_angle_atom_site_label_2
_geom_angle_atom_site_label_3
_geom_angle
C5 N1 C1 122.98(13)
C5 N1 C6 121.91(13)
C1 N1 C6 115.10(12)
O1 C1 N1 119.87(14)
O1 C1 C2 125.29(14)
N1 C1 C2 114.83(13)
C3 C2 C14 121.17(14)
C3 C2 C1 123.00(14)
C14 C2 C1 115.82(13)
C2 C3 C4 117.99(14)
C2 C3 C15 121.81(15)
C4 C3 C15 120.19(14)
C5 C4 C3 121.42(14)
C5 C4 H4A 119.3
C3 C4 H4A 119.3
C4 C5 N1 119.66(14)
C4 C5 C16 121.84(15)
N1 C5 C16 118.50(15)
C7 C6 C11 120.32(16)
C7 C6 N1 120.05(16)
C11 C6 N1 119.60(15)
C6 C7 C8 120.54(18)
C6 C7 H7A 119.7
C8 C7 H7A 119.7
C9 C8 C7 118.25(18)
C9 C8 C12 121.81(19)
C7 C8 C12 119.9(2)
C8 C9 C10 121.29(19)
C8 C9 H9A 119.4
C10 C9 H9A 119.4
C10 C11 C6 119.37(18)
C10 C11 H11A 120.3
C6 C11 H11A 120.3
C13 C12 C8 112.4(2)
C13 C12 H12A 109.1
C8 C12 H12A 109.1
C13 C12 H12B 109.1
C8 C12 H12B 109.1
H12A C12 H12B 107.9
C12 C13 H13A 109.5
C12 C13 H13B 109.5
H13A C13 H13B 109.5
C12 C13 H13C 109.5
H13A C13 H13C 109.5
H13B C13 H13C 109.5
N2 C14 C2 179.11(19)
C3 C15 H15A 109.5
C3 C15 H15B 109.5
H15A C15 H15B 109.5
C3 C15 H15C 109.5
H15A C15 H15C 109.5
H15B C15 H15C 109.5
C5 C16 H16A 109.5
C5 C16 H16B 109.5
H16A C16 H16B 109.5
C5 C16 H16C 109.5
H16A C16 H16C 109.5
H16B C16 H16C 109.5
C11 C10 C9 120.2(2)
C11 C10 H10A 119.9
C9 C10 H10A 119.9

loop_
_geom_bond_atom_site_label_1
_geom_bond_atom_site_label_2
_geom_bond_distance
O1 C1 1.2233(18)
N1 C5 1.374(2)
N1 C1 1.4050(19)
N1 C6 1.447(2)
N2 C14 1.145(2)
C1 C2 1.438(2)
C2 C3 1.369(2)
C2 C14 1.434(2)
C3 C4 1.409(2)
C3 C15 1.498(2)
C4 C5 1.362(2)
C4 H4A 0.9300
C5 C16 1.490(2)
C6 C7 1.375(2)
C6 C11 1.377(3)
C7 C8 1.393(3)
C7 H7A 0.9300
C8 C9 1.371(3)
C8 C12 1.516(3)
C9 C10 1.375(3)
C9 H9A 0.9300
C11 C10 1.373(3)
C11 H11A 0.9300
C12 C13 1.494(4)
C12 H12A 0.9700
C12 H12B 0.9700
C13 H13A 0.9600
C13 H13B 0.9600
C13 H13C 0.9600
C15 H15A 0.9600
C15 H15B 0.9600
C15 H15C 0.9600
C16 H16A 0.9600
C16 H16B 0.9600
C16 H16C 0.9600
C10 H10A 0.9300

loop_
_geom_hbond_atom_site_label_D
_geom_hbond_atom_site_label_H
_geom_hbond_atom_site_label_A
_geom_hbond_site_symmetry_A
_geom_hbond_distance_DH
_geom_hbond_distance_HA
_geom_hbond_distance_DA
_geom_hbond_angle_DHA
_geom_hbond_publ_flag
C4 H4A O1 1_565 0.93 2.32 3.2105(18) 161 yes

loop_
_geom_torsion_atom_site_label_1
_geom_torsion_atom_site_label_2
_geom_torsion_atom_site_label_3
_geom_torsion_atom_site_label_4
_geom_torsion
C5 N1 C1 O1 176.08(15)
C6 N1 C1 O1 -2.4(2)
C5 N1 C1 C2 -3.9(2)
C6 N1 C1 C2 177.62(13)
O1 C1 C2 C3 -178.23(16)
N1 C1 C2 C3 1.7(2)
O1 C1 C2 C14 0.4(3)
N1 C1 C2 C14 -179.68(14)
C14 C2 C3 C4 -177.87(15)
C1 C2 C3 C4 0.6(2)
C14 C2 C3 C15 1.0(3)
C1 C2 C3 C15 179.52(16)
C2 C3 C4 C5 -1.1(2)
C15 C3 C4 C5 179.98(16)
C3 C4 C5 N1 -0.9(2)
C3 C4 C5 C16 178.71(16)
C1 N1 C5 C4 3.6(2)
C6 N1 C5 C4 -178.01(15)
C1 N1 C5 C16 -176.04(16)
C6 N1 C5 C16 2.3(2)
C5 N1 C6 C7 -85.9(2)
C1 N1 C6 C7 92.63(18)
C5 N1 C6 C11 96.09(19)
C1 N1 C6 C11 -85.41(19)
C11 C6 C7 C8 0.9(3)
N1 C6 C7 C8 -177.12(16)
C6 C7 C8 C9 0.0(3)
C6 C7 C8 C12 178.37(19)
C7 C8 C9 C10 -0.7(3)
C12 C8 C9 C10 -179.0(2)
C7 C6 C11 C10 -1.2(3)
N1 C6 C11 C10 176.86(17)
C9 C8 C12 C13 104.2(3)
C7 C8 C12 C13 -74.1(3)
C6 C11 C10 C9 0.5(3)
C8 C9 C10 C11 0.4(3)

loop_
_cod_related_entry_id
_cod_related_entry_database
_cod_related_entry_code
1 ChemSpider 30657781
